data_7205413
loop_
_publ_author_name
'Wang, Yuchao'
'Xu, Lin'
'Jiang, Ning'
'Zhao, Lili'
'Li, Fengyan'
'Liu, Xizheng'

_publ_section_title
;
 Multidimensional frameworks constructed from Keggin-type heteropoly
 blue of molybdenum--tungsten cluster
;
_journal_issue 2
_journal_name_full CrystEngComm
_journal_page_first 410
_journal_paper_doi 10.1039/c0ce00514b
_journal_volume 13
_journal_year 2011
_chemical_formula_sum 'C36 H116 Cu4 Ge2 Mo3.5 N12 O106 W20.5'
_chemical_formula_weight 6925.53
_chemical_name_systematic
;
?
;
_space_group_IT_number 15
_symmetry_cell_setting monoclinic
_symmetry_space_group_name_Hall '-C 2yc'
_symmetry_space_group_name_H-M 'C 1 2/c 1'
_atom_sites_solution_primary direct
_atom_sites_solution_secondary difmap
_audit_creation_method SHELXL-97
_cell_angle_alpha 90.00
_cell_angle_beta 105.735(2)
_cell_angle_gamma 90.00
_cell_formula_units_Z 2
_cell_length_a 21.2366(19)
_cell_length_b 16.6665(19)
_cell_length_c 20.151(2)
_cell_measurement_temperature 293(2)
_cell_measurement_theta_max 25.000
_cell_measurement_theta_min 0.010
_cell_volume 6865.0(12)
_computing_cell_refinement 'SMART (Bruker, 2002)'
_computing_data_collection 'SMART (Bruker, 2002)'
_computing_data_reduction 'SAINT (Bruker, 2002)'
_computing_molecular_graphics 'DIAMOND (Brandenburg, 1999)'
_computing_publication_material SHELXTL
_computing_structure_refinement 'SHELXL-97 (Sheldrick, 1997)'
_computing_structure_solution 'SHELXS-97 (Sheldrick, 1990)'
_diffrn_ambient_temperature 293(2)
_diffrn_measured_fraction_theta_full 0.998
_diffrn_measured_fraction_theta_max 0.998
_diffrn_measurement_device_type 'Smart CCD Apex II'
_diffrn_measurement_method 'omega and phi'
_diffrn_radiation_monochromator graphite
_diffrn_radiation_source 'fine-focus sealed tube'
_diffrn_radiation_type MoK\a
_diffrn_radiation_wavelength 0.71073
_diffrn_reflns_av_R_equivalents 0.0467
_diffrn_reflns_av_sigmaI/netI 0.0528
_diffrn_reflns_limit_h_max 25
_diffrn_reflns_limit_h_min -24
_diffrn_reflns_limit_k_max 19
_diffrn_reflns_limit_k_min -19
_diffrn_reflns_limit_l_max 10
_diffrn_reflns_limit_l_min -23
_diffrn_reflns_number 17180
_diffrn_reflns_theta_full 25.00
_diffrn_reflns_theta_max 25.00
_diffrn_reflns_theta_min 1.58
_exptl_absorpt_coefficient_mu 18.553
_exptl_absorpt_correction_T_max 0.154
_exptl_absorpt_correction_T_min 0.044
_exptl_absorpt_correction_type multi-scan
_exptl_absorpt_process_details '(SADABS; Bruker, 2002)'
_exptl_crystal_colour 'dark green'
_exptl_crystal_density_diffrn 3.275
_exptl_crystal_density_method 'not measured'
_exptl_crystal_description block
_exptl_crystal_F_000 6232
_exptl_crystal_size_max 0.231
_exptl_crystal_size_mid 0.156
_exptl_crystal_size_min 0.101
_refine_diff_density_max 2.398
_refine_diff_density_min -2.081
_refine_diff_density_rms 0.379
_refine_ls_extinction_method none
_refine_ls_goodness_of_fit_ref 1.078
_refine_ls_hydrogen_treatment constr
_refine_ls_matrix_type full
_refine_ls_number_parameters 405
_refine_ls_number_reflns 6019
_refine_ls_number_restraints 0
_refine_ls_restrained_S_all 1.078
_refine_ls_R_factor_all 0.1023
_refine_ls_R_factor_gt 0.0876
_refine_ls_shift/su_max 0.000
_refine_ls_shift/su_mean 0.000
_refine_ls_structure_factor_coef Fsqd
_refine_ls_weighting_details 'calc w=1/[\s^2^(Fo^2^)+(0.0000P)^2^+2508.7080P] where P=(Fo^2^+2Fc^2^)/3'
_refine_ls_weighting_scheme calc
_refine_ls_wR_factor_gt 0.1800
_refine_ls_wR_factor_ref 0.1864
_reflns_number_gt 5060
_reflns_number_total 6019
_reflns_threshold_expression >2sigma(I)
_cod_data_source_file C0CE00514B.TXT
_cod_data_source_block c2
_cod_original_sg_symbol_Hall '-c 2yc'
_cod_original_sg_symbol_H-M 'c 2/c'
_cod_original_formula_sum 'C36 H116 Cu4 Ge2 Mo3.50 N12 O106 W20.50'
_cod_database_code 7205413

loop_
_symmetry_equiv_pos_as_xyz
'x, y, z'
'-x, y, -z+1/2'
'x+1/2, y+1/2, z'
'-x+1/2, y+1/2, -z+1/2'
'-x, -y, -z'
'x, -y, z-1/2'
'-x+1/2, -y+1/2, -z'
'x+1/2, -y+1/2, z-1/2'

loop_
_atom_site_label
_atom_site_type_symbol
_atom_site_fract_x
_atom_site_fract_y
_atom_site_fract_z
_atom_site_U_iso_or_equiv
_atom_site_adp_type
_atom_site_occupancy
_atom_site_symmetry_multiplicity
_atom_site_calc_flag
_atom_site_refinement_flags
_atom_site_disorder_assembly
_atom_site_disorder_group
W1 W -0.25676(6) 0.04003(7) -0.52598(6) 0.0277(3) Uani 0.87 1 d P . .
Mo1 Mo -0.25676(6) 0.04003(7) -0.52598(6) 0.0277(3) Uani 0.13 1 d P . .
W2 W -0.14692(7) 0.33023(9) -0.34607(7) 0.0331(3) Uani 0.82 1 d P . .
Mo2 Mo -0.14692(7) 0.33023(9) -0.34607(7) 0.0331(3) Uani 0.18 1 d P . .
W3 W -0.28875(9) 0.22252(9) -0.34191(7) 0.0448(4) Uani 0.92 1 d P . .
Mo3 Mo -0.28875(9) 0.22252(9) -0.34191(7) 0.0448(4) Uani 0.08 1 d P . .
W4 W -0.15348(7) 0.12080(9) -0.37275(7) 0.0359(4) Uani 0.84 1 d P . .
Mo4 Mo -0.15348(7) 0.12080(9) -0.37275(7) 0.0359(4) Uani 0.16 1 d P . .
W5 W -0.39249(7) 0.14292(8) -0.49558(7) 0.0363(3) Uani 0.88 1 d P . .
Mo5 Mo -0.39249(7) 0.14292(8) -0.49558(7) 0.0363(3) Uani 0.12 1 d P . .
W6 W -0.11516(7) 0.14720(9) -0.53216(7) 0.0357(4) Uani 0.80 1 d P . .
Mo6 Mo -0.11516(7) 0.14720(9) -0.53216(7) 0.0357(4) Uani 0.20 1 d P . .
Ge1 Ge -0.2500 0.2500 -0.5000 0.0219(8) Uani 1 2 d S . .
Cu2 Cu -0.28401(19) -0.1399(2) -0.6591(2) 0.0380(9) Uani 1 1 d . . .
O1 O -0.0517(11) 0.0995(16) -0.5475(14) 0.061(8) Uani 1 1 d . A .
O2 O -0.1068(12) 0.0590(15) -0.3138(13) 0.060(7) Uani 1 1 d . A .
O3A O -0.1276(18) 0.222(2) -0.363(2) 0.025(8) Uiso 0.50 1 d P A 1
O3B O -0.1100(17) 0.220(2) -0.3219(19) 0.020(8) Uiso 0.50 1 d P A 2
O4A O -0.113(2) 0.145(3) -0.438(2) 0.031(9) Uiso 0.50 1 d P A 1
O4B O -0.0966(19) 0.107(3) -0.4332(19) 0.028(9) Uiso 0.50 1 d P A 2
O5A O -0.0837(19) 0.364(2) -0.4028(19) 0.024(9) Uiso 0.50 1 d P . 1
O5B O -0.1025(17) 0.331(2) -0.4130(17) 0.017(7) Uiso 0.50 1 d P . 2
O6 O -0.4606(10) 0.0926(15) -0.4940(14) 0.055(7) Uani 1 1 d . A .
O7 O -0.1017(14) 0.3720(17) -0.2765(12) 0.072(9) Uani 1 1 d . A .
O8A O -0.2078(18) 0.066(3) -0.4316(18) 0.022(8) Uiso 0.50 1 d P A 1
O8B O -0.205(2) 0.027(3) -0.432(2) 0.033(10) Uiso 0.50 1 d P A 2
O9 O -0.3032(12) 0.0801(19) -0.6142(13) 0.072(9) Uani 1 1 d . . .
O10 O -0.2259(15) 0.1430(19) -0.3383(16) 0.081(9) Uiso 1 1 d . A .
O11 O -0.3337(12) 0.0576(18) -0.4958(13) 0.068(9) Uani 1 1 d . A .
O12 O -0.2128(16) 0.235(2) -0.4094(17) 0.019(7) Uiso 0.50 1 d P A .
O13 O -0.2977(17) 0.171(2) -0.5338(17) 0.022(8) Uiso 0.50 1 d P . .
O14 O -0.2889(16) 0.337(2) -0.5112(17) 0.020(7) Uiso 0.50 1 d P . .
O15 O -0.2650(14) -0.0582(15) -0.5455(13) 0.060(7) Uani 1 1 d . A .
O16A O -0.333(2) 0.154(3) -0.405(2) 0.036(10) Uiso 0.50 1 d P A 1
O16B O -0.365(2) 0.151(3) -0.391(2) 0.038(10) Uiso 0.50 1 d P A 2
O17A O -0.3264(18) 0.310(2) -0.3859(18) 0.022(8) Uiso 0.50 1 d P . 1
O17B O -0.359(2) 0.307(2) -0.371(2) 0.030(9) Uiso 0.50 1 d P . 2
O18 O -0.1839(17) 0.259(2) -0.5368(17) 0.026(8) Uani 0.50 1 d P . .
O19A O -0.2103(17) 0.298(2) -0.296(2) 0.021(8) Uiso 0.50 1 d P A 1
O19B O -0.224(2) 0.300(3) -0.337(3) 0.043(11) Uiso 0.50 1 d P A 2
O20A O -0.4054(18) 0.252(2) -0.4999(18) 0.022(8) Uiso 0.50 1 d P . 1
O20B O -0.437(2) 0.249(2) -0.486(2) 0.032(9) Uiso 0.50 1 d P . 2
O21 O -0.3058(12) 0.2130(13) -0.2677(10) 0.043(6) Uani 1 1 d . . .
O22 O -0.2709(12) -0.2371(15) -0.6008(12) 0.051(6) Uani 1 1 d . . .
O23 O -0.3783(10) -0.1436(16) -0.6605(11) 0.047(6) Uani 1 1 d . . .
O24 O -0.1927(11) -0.1303(15) -0.6487(13) 0.054(7) Uani 1 1 d . . .
O25 O -0.2991(11) -0.0469(16) -0.7209(11) 0.051(6) Uani 1 1 d . . .
O26 O -0.1796(14) 0.0653(17) -0.5510(14) 0.069(8) Uiso 1 1 d . A .
N1 N -0.4733(12) -0.0906(18) -0.6615(13) 0.041(7) Uani 1 1 d . . .
N2 N -0.256(2) 0.045(2) -0.7790(18) 0.073(11) Uani 1 1 d . . .
N3 N -0.0879(12) -0.170(2) -0.6457(14) 0.053(8) Uani 1 1 d . . .
C1 C -0.5102(16) -0.018(3) -0.661(2) 0.059(11) Uani 1 1 d . . .
C2 C -0.506(2) -0.168(3) -0.657(2) 0.071(12) Uani 1 1 d . . .
C3 C -0.4123(16) -0.082(2) -0.6628(17) 0.045(9) Uani 1 1 d . . .
C4 C -0.251(2) -0.001(2) -0.7250(19) 0.062(12) Uani 1 1 d . . .
C5 C -0.060(3) -0.086(3) -0.625(3) 0.11(2) Uani 1 1 d . B .
C6 C -0.196(3) 0.097(2) -0.783(2) 0.076(14) Uani 1 1 d . . .
C7 C -0.317(2) 0.042(3) -0.8374(16) 0.069(13) Uani 1 1 d . . .
C8 C -0.1507(19) -0.184(3) -0.6522(19) 0.065(12) Uani 1 1 d . B .
C9A C -0.037(3) -0.216(5) -0.661(4) 0.044(17) Uiso 0.50 1 d P B 1
C9B C -0.051(4) -0.255(5) -0.650(4) 0.06(2) Uiso 0.50 1 d P B 2
O1W O -0.5989(16) 0.1092(17) -0.5133(19) 0.094(11) Uani 1 1 d . . .
O2W O -0.1578(18) -0.248(3) -0.499(2) 0.048(13) Uani 0.50 1 d P . .
O3W O -0.093(2) -0.110(3) -0.469(3) 0.08(2) Uani 0.50 1 d P . .

loop_
_atom_site_aniso_label
_atom_site_aniso_U_11
_atom_site_aniso_U_22
_atom_site_aniso_U_33
_atom_site_aniso_U_23
_atom_site_aniso_U_13
_atom_site_aniso_U_12
W1 0.0330(7) 0.0214(6) 0.0295(7) -0.0042(5) 0.0099(5) -0.0033(5)
Mo1 0.0330(7) 0.0214(6) 0.0295(7) -0.0042(5) 0.0099(5) -0.0033(5)
W2 0.0306(7) 0.0388(8) 0.0306(7) -0.0140(6) 0.0094(6) -0.0110(6)
Mo2 0.0306(7) 0.0388(8) 0.0306(7) -0.0140(6) 0.0094(6) -0.0110(6)
W3 0.0816(11) 0.0341(7) 0.0298(7) -0.0009(6) 0.0343(7) -0.0063(7)
Mo3 0.0816(11) 0.0341(7) 0.0298(7) -0.0009(6) 0.0343(7) -0.0063(7)
W4 0.0356(8) 0.0355(8) 0.0383(8) 0.0145(6) 0.0127(6) 0.0096(6)
Mo4 0.0356(8) 0.0355(8) 0.0383(8) 0.0145(6) 0.0127(6) 0.0096(6)
W5 0.0342(7) 0.0369(8) 0.0360(7) 0.0031(6) 0.0067(6) -0.0159(6)
Mo5 0.0342(7) 0.0369(8) 0.0360(7) 0.0031(6) 0.0067(6) -0.0159(6)
W6 0.0361(8) 0.0391(8) 0.0307(7) -0.0066(6) 0.0071(6) 0.0158(6)
Mo6 0.0361(8) 0.0391(8) 0.0307(7) -0.0066(6) 0.0071(6) 0.0158(6)
Ge1 0.025(2) 0.026(2) 0.0151(18) -0.0009(15) 0.0057(16) -0.0008(17)
Cu2 0.035(2) 0.042(2) 0.040(2) 0.0001(18) 0.0149(17) 0.0037(17)
O1 0.032(13) 0.069(18) 0.10(2) -0.038(15) 0.043(13) 0.002(12)
O2 0.059(16) 0.056(16) 0.053(15) 0.029(13) -0.006(13) -0.007(13)
O6 0.017(11) 0.060(16) 0.083(18) 0.019(14) 0.005(11) -0.017(11)
O7 0.09(2) 0.08(2) 0.032(13) -0.036(13) -0.004(13) 0.021(17)
O9 0.047(15) 0.12(3) 0.063(17) 0.044(17) 0.044(13) 0.053(16)
O11 0.055(16) 0.10(2) 0.058(16) 0.033(15) 0.040(13) 0.051(16)
O15 0.082(19) 0.044(15) 0.060(16) -0.004(12) 0.028(15) -0.015(14)
O18 0.03(2) 0.04(2) 0.012(17) 0.011(16) 0.001(15) -0.004(17)
O21 0.066(15) 0.045(13) 0.024(11) 0.004(10) 0.022(11) -0.009(12)
O22 0.059(15) 0.059(16) 0.043(13) 0.003(12) 0.029(12) 0.016(13)
O23 0.031(12) 0.071(17) 0.044(13) -0.010(12) 0.016(10) -0.021(12)
O24 0.032(12) 0.064(16) 0.081(18) 0.000(14) 0.038(13) 0.017(12)
O25 0.049(14) 0.075(18) 0.033(12) 0.009(12) 0.019(11) 0.012(13)
N1 0.022(13) 0.067(19) 0.040(15) -0.001(14) 0.018(11) 0.001(13)
N2 0.10(3) 0.05(2) 0.06(2) -0.017(18) 0.01(2) 0.03(2)
N3 0.015(13) 0.09(2) 0.048(17) -0.021(16) -0.006(12) 0.018(14)
C1 0.024(17) 0.08(3) 0.07(3) -0.02(2) 0.006(17) -0.006(18)
C2 0.10(3) 0.07(3) 0.06(2) 0.00(2) 0.03(2) -0.01(3)
C3 0.041(19) 0.05(2) 0.047(19) -0.036(17) 0.018(16) -0.003(16)
C4 0.12(4) 0.04(2) 0.05(2) -0.007(16) 0.05(2) -0.05(2)
C5 0.08(4) 0.08(4) 0.15(5) -0.04(4) 0.02(4) -0.03(3)
C6 0.12(4) 0.04(2) 0.09(3) 0.01(2) 0.07(3) 0.01(3)
C7 0.09(3) 0.08(3) 0.015(16) -0.001(18) -0.020(18) 0.02(2)
C8 0.05(2) 0.08(3) 0.05(2) -0.02(2) -0.019(18) 0.02(2)
O1W 0.10(2) 0.050(18) 0.12(3) -0.003(18) 0.01(2) -0.043(17)
O2W 0.02(2) 0.07(3) 0.05(3) 0.04(2) -0.002(19) 0.00(2)
O3W 0.03(3) 0.07(4) 0.12(5) -0.04(4) -0.03(3) 0.03(3)

loop_
_atom_type_symbol
_atom_type_description
_atom_type_scat_dispersion_real
_atom_type_scat_dispersion_imag
_atom_type_scat_source
C C 0.0033 0.0016 'International Tables Vol C Tables 4.2.6.8 and 6.1.1.4'
H H 0.0000 0.0000 'International Tables Vol C Tables 4.2.6.8 and 6.1.1.4'
Cu Cu 0.3201 1.2651 'International Tables Vol C Tables 4.2.6.8 and 6.1.1.4'
Ge Ge 0.1547 1.8001 'International Tables Vol C Tables 4.2.6.8 and 6.1.1.4'
N N 0.0061 0.0033 'International Tables Vol C Tables 4.2.6.8 and 6.1.1.4'
O O 0.0106 0.0060 'International Tables Vol C Tables 4.2.6.8 and 6.1.1.4'
W W -0.8490 6.8722 'International Tables Vol C Tables 4.2.6.8 and 6.1.1.4'
Mo Mo -1.6832 0.6857 'International Tables Vol C Tables 4.2.6.8 and 6.1.1.4'

loop_
_geom_angle_atom_site_label_1
_geom_angle_atom_site_label_2
_geom_angle_atom_site_label_3
_geom_angle
_geom_angle_site_symmetry_1
_geom_angle_site_symmetry_3
_geom_angle_publ_flag
O15 W1 O26 101.4(13) . . ?
O15 W1 O9 97.4(14) . . ?
O26 W1 O9 86.6(11) . . ?
O15 W1 O11 100.3(13) . . ?
O26 W1 O11 158.1(13) . . ?
O9 W1 O11 88.4(9) . . ?
O15 W1 O8B 96.7(17) . . ?
O26 W1 O8B 89.2(15) . . ?
O9 W1 O8B 165.9(18) . . ?
O11 W1 O8B 90.6(15) . . ?
O15 W1 O8A 116.1(15) . . ?
O26 W1 O8A 86.5(14) . . ?
O9 W1 O8A 146.5(16) . . ?
O11 W1 O8A 86.1(14) . . ?
O8B W1 O8A 19.5(14) . . ?
O15 W1 O14 161.8(13) . 7_454 ?
O26 W1 O14 64.5(12) . 7_454 ?
O9 W1 O14 93.3(13) . 7_454 ?
O11 W1 O14 94.7(13) . 7_454 ?
O8B W1 O14 72.8(16) . 7_454 ?
O8A W1 O14 54.4(15) . 7_454 ?
O15 W1 O13 151.5(13) . . ?
O26 W1 O13 96.2(12) . . ?
O9 W1 O13 61.4(13) . . ?
O11 W1 O13 62.9(12) . . ?
O8B W1 O13 105.9(16) . . ?
O8A W1 O13 86.9(15) . . ?
O14 W1 O13 46.3(11) 7_454 . ?
O7 W2 O19B 112.0(19) . . ?
O7 W2 O5B 109.2(16) . . ?
O19B W2 O5B 139(2) . . ?
O7 W2 O9 99.2(14) . 7_454 ?
O19B W2 O9 80.6(17) . 7_454 ?
O5B W2 O9 91.4(12) . 7_454 ?
O7 W2 O3A 116.9(15) . . ?
O19B W2 O3A 90.1(18) . . ?
O5B W2 O3A 72.6(16) . . ?
O9 W2 O3A 143.5(15) 7_454 . ?
O7 W2 O19A 90.0(16) . . ?
O19B W2 O19A 23.8(15) . . ?
O5B W2 O19A 159.5(16) . . ?
O9 W2 O19A 92.8(12) 7_454 . ?
O3A W2 O19A 92.4(15) . . ?
O7 W2 O3B 94.7(15) . . ?
O19B W2 O3B 91.7(18) . . ?
O5B W2 O3B 86.6(15) . . ?
O9 W2 O3B 165.9(15) 7_454 . ?
O3A W2 O3B 23.6(12) . . ?
O19A W2 O3B 84.5(14) . . ?
O7 W2 O5A 92.4(16) . . ?
O19B W2 O5A 153.6(19) . . ?
O5B W2 O5A 18.7(13) . . ?
O9 W2 O5A 85.8(12) 7_454 . ?
O3A W2 O5A 87.5(16) . . ?
O19A W2 O5A 177.4(15) . . ?
O3B W2 O5A 96.4(14) . . ?
O7 W2 O12 156.2(14) . . ?
O19B W2 O12 54.3(17) . . ?
O5B W2 O12 87.3(14) . . ?
O9 W2 O12 97.4(13) 7_454 . ?
O3A W2 O12 50.5(14) . . ?
O19A W2 O12 72.2(13) . . ?
O3B W2 O12 68.6(13) . . ?
O5A W2 O12 105.8(14) . . ?
O7 W2 O13 152.9(14) . 7_454 ?
O19B W2 O13 83.8(18) . 7_454 ?
O5B W2 O13 57.8(14) . 7_454 ?
O9 W2 O13 60.5(12) 7_454 7_454 ?
O3A W2 O13 83.5(15) . 7_454 ?
O19A W2 O13 107.5(14) . 7_454 ?
O3B W2 O13 107.1(14) . 7_454 ?
O5A W2 O13 69.8(13) . 7_454 ?
O12 W2 O13 50.7(12) . 7_454 ?
O21 W3 O17A 110.6(14) . . ?
O21 W3 O16A 112.8(16) . . ?
O17A W3 O16A 95.1(17) . . ?
O21 W3 O10 103.2(13) . . ?
O17A W3 O10 145.2(16) . . ?
O16A W3 O10 78.9(17) . . ?
O21 W3 O19B 110.8(17) . . ?
O17A W3 O19B 71.4(19) . . ?
O16A W3 O19B 136(2) . . ?
O10 W3 O19B 89.2(17) . . ?
O21 W3 O17B 90.2(14) . . ?
O17A W3 O17B 24.1(13) . . ?
O16A W3 O17B 92.0(17) . . ?
O10 W3 O17B 165.9(15) . . ?
O19B W3 O17B 90.2(18) . . ?
O21 W3 O16B 92.6(15) . . ?
O17A W3 O16B 93.0(17) . . ?
O16A W3 O16B 22.9(15) . . ?
O10 W3 O16B 93.6(16) . . ?
O19B W3 O16B 155(2) . . ?
O17B W3 O16B 81.2(16) . . ?
O21 W3 O19A 90.1(13) . . ?
O17A W3 O19A 85.5(15) . . ?
O16A W3 O19A 154.9(18) . . ?
O10 W3 O19A 86.3(14) . . ?
O19B W3 O19A 22.1(15) . . ?
O17B W3 O19A 98.2(15) . . ?
O16B W3 O19A 177.2(16) . . ?
O21 W3 O18 154.0(12) . 7_454 ?
O17A W3 O18 55.4(15) . 7_454 ?
O16A W3 O18 53.7(16) . 7_454 ?
O10 W3 O18 96.0(13) . 7_454 ?
O19B W3 O18 86.6(18) . 7_454 ?
O17B W3 O18 70.0(14) . 7_454 ?
O16B W3 O18 68.5(15) . 7_454 ?
O19A W3 O18 108.8(13) . 7_454 ?
O21 W3 O12 151.6(11) . . ?
O17A W3 O12 85.9(14) . . ?
O16A W3 O12 87.3(17) . . ?
O10 W3 O12 59.7(13) . . ?
O19B W3 O12 51.3(16) . . ?
O17B W3 O12 109.6(14) . . ?
O16B W3 O12 109.9(15) . . ?
O19A W3 O12 67.7(13) . . ?
O18 W3 O12 54.3(12) 7_454 . ?
O2 W4 O8A 109.2(16) . . ?
O2 W4 O3A 113.4(15) . . ?
O8A W4 O3A 136.9(19) . . ?
O2 W4 O4A 110.3(17) . . ?
O8A W4 O4A 88.5(18) . . ?
O3A W4 O4A 71.3(19) . . ?
O2 W4 O10 104.1(14) . . ?
O8A W4 O10 83.9(16) . . ?
O3A W4 O10 91.7(15) . . ?
O4A W4 O10 145.4(17) . . ?
O2 W4 O4B 91.4(16) . . ?
O8A W4 O4B 85.4(17) . . ?
O3A W4 O4B 87.5(17) . . ?
O4A W4 O4B 21.3(14) . . ?
O10 W4 O4B 163.4(15) . . ?
O2 W4 O3B 92.5(13) . . ?
O8A W4 O3B 158.0(17) . . ?
O3A W4 O3B 23.1(13) . . ?
O4A W4 O3B 87.0(16) . . ?
O10 W4 O3B 87.6(14) . . ?
O4B W4 O3B 97.8(15) . . ?
O2 W4 O8B 93.7(15) . . ?
O8A W4 O8B 15.7(16) . . ?
O3A W4 O8B 151.4(18) . . ?
O4A W4 O8B 91.6(17) . . ?
O10 W4 O8B 90.1(15) . . ?
O4B W4 O8B 82.9(16) . . ?
O3B W4 O8B 173.8(16) . . ?
O2 W4 O12 155.0(13) . . ?
O8A W4 O12 90.4(16) . . ?
O3A W4 O12 51.2(15) . . ?
O4A W4 O12 84.9(17) . . ?
O10 W4 O12 61.6(13) . . ?
O4B W4 O12 105.9(15) . . ?
O3B W4 O12 67.8(13) . . ?
O8B W4 O12 106.1(15) . . ?
O2 W4 O14 154.8(13) . 7_454 ?
O8A W4 O14 53.6(16) . 7_454 ?
O3A W4 O14 84.0(15) . 7_454 ?
O4A W4 O14 56.5(15) . 7_454 ?
O10 W4 O14 92.9(12) . 7_454 ?
O4B W4 O14 70.5(14) . 7_454 ?
O3B W4 O14 106.9(13) . 7_454 ?
O8B W4 O14 67.4(14) . 7_454 ?
O12 W4 O14 50.2(11) . 7_454 ?
O6 W5 O20A 112.1(15) . . ?
O6 W5 O5B 108.4(15) . 7_454 ?
O20A W5 O5B 75.8(16) . 7_454 ?
O6 W5 O11 101.3(13) . . ?
O20A W5 O11 146.5(15) . . ?
O5B W5 O11 91.9(13) 7_454 . ?
O6 W5 O16A 112.2(16) . . ?
O20A W5 O16A 90.1(17) . . ?
O5B W5 O16A 139.4(18) 7_454 . ?
O11 W5 O16A 79.0(16) . . ?
O6 W5 O5A 90.7(15) . 7_454 ?
O20A W5 O5A 90.7(16) . 7_454 ?
O5B W5 O5A 19.9(12) 7_454 7_454 ?
O11 W5 O5A 86.6(13) . 7_454 ?
O16A W5 O5A 154.8(18) . 7_454 ?
O6 W5 O16B 91.3(16) . . ?
O20A W5 O16B 89.1(16) . . ?
O5B W5 O16B 158.5(17) 7_454 . ?
O11 W5 O16B 92.4(15) . . ?
O16A W5 O16B 23.0(14) . . ?
O5A W5 O16B 177.9(18) 7_454 . ?
O6 W5 O20B 90.5(15) . . ?
O20A W5 O20B 22.9(13) . . ?
O5B W5 O20B 89.3(16) 7_454 . ?
O11 W5 O20B 167.0(15) . . ?
O16A W5 O20B 91.6(17) . . ?
O5A W5 O20B 98.7(16) 7_454 . ?
O16B W5 O20B 81.9(17) . . ?
O6 W5 O18 155.0(13) . 7_454 ?
O20A W5 O18 52.3(15) . 7_454 ?
O5B W5 O18 87.8(14) 7_454 7_454 ?
O11 W5 O18 96.9(14) . 7_454 ?
O16A W5 O18 54.8(15) . 7_454 ?
O5A W5 O18 107.5(15) 7_454 7_454 ?
O16B W5 O18 70.8(15) . 7_454 ?
O20B W5 O18 70.3(15) . 7_454 ?
O6 W5 O13 155.3(13) . . ?
O20A W5 O13 85.5(15) . . ?
O5B W5 O13 57.6(14) 7_454 . ?
O11 W5 O13 62.0(12) . . ?
O16A W5 O13 83.8(16) . . ?
O5A W5 O13 71.2(14) 7_454 . ?
O16B W5 O13 106.7(15) . . ?
O20B W5 O13 108.4(15) . . ?
O18 W5 O13 49.7(12) 7_454 . ?
O1 W6 O20A 112.3(15) . 7_454 ?
O1 W6 O4A 112.2(17) . . ?
O20A W6 O4A 74.0(17) 7_454 . ?
O1 W6 O26 101.3(12) . . ?
O20A W6 O26 146.1(15) 7_454 . ?
O4A W6 O26 90.2(15) . . ?
O1 W6 O17A 112.6(15) . 7_454 ?
O20A W6 O17A 90.1(15) 7_454 7_454 ?
O4A W6 O17A 135.2(17) . 7_454 ?
O26 W6 O17A 80.2(14) . 7_454 ?
O1 W6 O17B 91.1(16) . 7_454 ?
O20A W6 O17B 88.4(16) 7_454 7_454 ?
O4A W6 O17B 154.8(18) . 7_454 ?
O26 W6 O17B 94.9(14) . 7_454 ?
O17A W6 O17B 24.1(12) 7_454 7_454 ?
O1 W6 O20B 90.5(15) . 7_454 ?
O20A W6 O20B 23.0(13) 7_454 7_454 ?
O4A W6 O20B 88.7(17) . 7_454 ?
O26 W6 O20B 167.6(15) . 7_454 ?
O17A W6 O20B 91.9(15) 7_454 7_454 ?
O17B W6 O20B 81.1(16) 7_454 7_454 ?
O1 W6 O4B 94.3(16) . . ?
O20A W6 O4B 89.4(16) 7_454 . ?
O4A W6 O4B 20.3(14) . . ?
O26 W6 O4B 84.2(14) . . ?
O17A W6 O4B 151.0(16) 7_454 . ?
O17B W6 O4B 174.6(17) 7_454 . ?
O20B W6 O4B 98.7(16) 7_454 . ?
O1 W6 O18 153.5(13) . . ?
O20A W6 O18 50.6(14) 7_454 . ?
O4A W6 O18 84.5(16) . . ?
O26 W6 O18 99.0(12) . . ?
O17A W6 O18 54.7(13) 7_454 . ?
O17B W6 O18 70.3(14) 7_454 . ?
O20B W6 O18 68.6(15) 7_454 . ?
O4B W6 O18 104.5(15) . . ?
O1 W6 O14 156.2(13) . 7_454 ?
O20A W6 O14 85.2(14) 7_454 7_454 ?
O4A W6 O14 55.7(15) . 7_454 ?
O26 W6 O14 61.4(12) . 7_454 ?
O17A W6 O14 82.0(14) 7_454 7_454 ?
O17B W6 O14 105.8(14) 7_454 7_454 ?
O20B W6 O14 108.2(15) 7_454 7_454 ?
O4B W6 O14 69.1(14) . 7_454 ?
O18 W6 O14 50.3(12) . 7_454 ?
O14 Ge1 O14 180.000(5) . 7_454 ?
O14 Ge1 O13 114.1(16) . . ?
O14 Ge1 O13 65.9(16) 7_454 . ?
O14 Ge1 O13 65.9(16) . 7_454 ?
O14 Ge1 O13 114.1(16) 7_454 7_454 ?
O13 Ge1 O13 180(3) . 7_454 ?
O14 Ge1 O18 73.1(17) . 7_454 ?
O14 Ge1 O18 106.9(17) 7_454 7_454 ?
O13 Ge1 O18 69.0(17) . 7_454 ?
O13 Ge1 O18 111.0(17) 7_454 7_454 ?
O14 Ge1 O18 106.9(17) . . ?
O14 Ge1 O18 73.1(17) 7_454 . ?
O13 Ge1 O18 111.0(17) . . ?
O13 Ge1 O18 69.0(17) 7_454 . ?
O18 Ge1 O18 180.0(10) 7_454 . ?
O14 Ge1 O12 109.1(15) . . ?
O14 Ge1 O12 70.9(15) 7_454 . ?
O13 Ge1 O12 110.3(16) . . ?
O13 Ge1 O12 69.7(16) 7_454 . ?
O18 Ge1 O12 75.0(15) 7_454 . ?
O18 Ge1 O12 105.0(15) . . ?
O14 Ge1 O12 70.9(15) . 7_454 ?
O14 Ge1 O12 109.1(15) 7_454 7_454 ?
O13 Ge1 O12 69.7(16) . 7_454 ?
O13 Ge1 O12 110.3(16) 7_454 7_454 ?
O18 Ge1 O12 105.0(15) 7_454 7_454 ?
O18 Ge1 O12 75.0(15) . 7_454 ?
O12 Ge1 O12 180.0(10) . 7_454 ?
O24 Cu2 O25 89.4(11) . . ?
O24 Cu2 O22 91.7(11) . . ?
O25 Cu2 O22 177.0(11) . . ?
O24 Cu2 O23 173.9(10) . . ?
O25 Cu2 O23 91.4(10) . . ?
O22 Cu2 O23 87.8(10) . . ?
O24 Cu2 O21 94.6(10) . 6 ?
O25 Cu2 O21 82.3(9) . 6 ?
O22 Cu2 O21 94.9(9) . 6 ?
O23 Cu2 O21 91.5(9) . 6 ?
W4 O3A O12 79.5(18) . . ?
W4 O3A W2 148(2) . . ?
O12 O3A W2 75.2(17) . . ?
W2 O3B W4 122.0(18) . . ?
W4 O4A W6 149(2) . . ?
W4 O4B W6 126(2) . . ?
Mo5 O5A W5 0.00(8) 7_454 7_454 ?
Mo5 O5A W2 123(2) 7_454 . ?
W5 O5A W2 123(2) 7_454 . ?
W2 O5B Mo5 145(2) . 7_454 ?
W2 O5B W5 145(2) . 7_454 ?
Mo5 O5B W5 0.00(11) 7_454 7_454 ?
W4 O8A W1 153(2) . . ?
W1 O8B W4 123(2) . . ?
Mo2 O9 W2 0.00(10) 7_454 7_454 ?
Mo2 O9 W1 139.9(17) 7_454 . ?
W2 O9 W1 139.9(17) 7_454 . ?
W3 O10 W4 140.3(18) . . ?
W5 O11 W1 137.4(16) . . ?
Ge1 O12 O3A 130(2) . . ?
Ge1 O12 W2 120.3(16) . . ?
O3A O12 W2 54.2(15) . . ?
Ge1 O12 W4 119.8(16) . . ?
O3A O12 W4 49.3(14) . . ?
W2 O12 W4 101.5(13) . . ?
Ge1 O12 W3 114.3(15) . . ?
O3A O12 W3 115.3(19) . . ?
W2 O12 W3 98.5(12) . . ?
W4 O12 W3 98.3(12) . . ?
Ge1 O13 W1 122.0(17) . . ?
Ge1 O13 Mo2 119.3(17) . 7_454 ?
W1 O13 Mo2 97.7(12) . 7_454 ?
Ge1 O13 W2 119.3(17) . 7_454 ?
W1 O13 W2 97.7(12) . 7_454 ?
Mo2 O13 W2 0.00(3) 7_454 7_454 ?
Ge1 O13 W5 119.1(17) . . ?
W1 O13 W5 97.4(13) . . ?
Mo2 O13 W5 95.7(12) 7_454 . ?
W2 O13 W5 95.7(12) 7_454 . ?
Ge1 O14 Mo1 125.8(17) . 7_454 ?
Ge1 O14 W1 125.8(17) . 7_454 ?
Mo1 O14 W1 0.00(10) 7_454 7_454 ?
Ge1 O14 Mo4 119.1(17) . 7_454 ?
Mo1 O14 Mo4 96.5(12) 7_454 7_454 ?
W1 O14 Mo4 96.5(12) 7_454 7_454 ?
Ge1 O14 W4 119.1(17) . 7_454 ?
Mo1 O14 W4 96.5(12) 7_454 7_454 ?
W1 O14 W4 96.5(12) 7_454 7_454 ?
Mo4 O14 W4 0.00(7) 7_454 7_454 ?
Ge1 O14 Mo6 118.7(17) . 7_454 ?
Mo1 O14 Mo6 96.2(12) 7_454 7_454 ?
W1 O14 Mo6 96.2(12) 7_454 7_454 ?
Mo4 O14 Mo6 93.6(11) 7_454 7_454 ?
W4 O14 Mo6 93.6(11) 7_454 7_454 ?
Ge1 O14 W6 118.7(17) . 7_454 ?
Mo1 O14 W6 96.2(12) 7_454 7_454 ?
W1 O14 W6 96.2(12) 7_454 7_454 ?
Mo4 O14 W6 93.6(11) 7_454 7_454 ?
W4 O14 W6 93.6(11) 7_454 7_454 ?
Mo6 O14 W6 0.00(8) 7_454 7_454 ?
W3 O16A W5 146(2) . . ?
W5 O16B W3 121(2) . . ?
W3 O17A Mo6 146(2) . 7_454 ?
W3 O17A W6 146(2) . 7_454 ?
Mo6 O17A W6 0.00(13) 7_454 7_454 ?
Mo6 O17B W6 0.00(8) 7_454 7_454 ?
Mo6 O17B W3 122(2) 7_454 . ?
W6 O17B W3 122(2) 7_454 . ?
Ge1 O18 Mo5 122.1(19) . 7_454 ?
Ge1 O18 W5 122.1(19) . 7_454 ?
Mo5 O18 W5 0.00(11) 7_454 7_454 ?
Ge1 O18 W6 117.9(17) . . ?
Mo5 O18 W6 99.9(14) 7_454 . ?
W5 O18 W6 99.9(14) 7_454 . ?
Ge1 O18 W3 116.3(17) . 7_454 ?
Mo5 O18 W3 99.3(13) 7_454 7_454 ?
W5 O18 W3 99.3(13) 7_454 7_454 ?
W6 O18 W3 96.8(13) . 7_454 ?
Ge1 O18 Mo3 116.3(17) . 7_454 ?
Mo5 O18 Mo3 99.3(13) 7_454 7_454 ?
W5 O18 Mo3 99.3(13) 7_454 7_454 ?
W6 O18 Mo3 96.8(13) . 7_454 ?
W3 O18 Mo3 0.00(10) 7_454 7_454 ?
W2 O19A W3 120.7(18) . . ?
W2 O19B W3 151(3) . . ?
Mo6 O20A W6 0.00(15) 7_454 7_454 ?
Mo6 O20A W5 152(2) 7_454 . ?
W6 O20A W5 152(2) 7_454 . ?
Mo6 O20B W6 0.00(13) 7_454 7_454 ?
Mo6 O20B W5 121(2) 7_454 . ?
W6 O20B W5 121(2) 7_454 . ?
W3 O21 Cu2 146.4(13) . 6_556 ?
C3 O23 Cu2 123(2) . . ?
C8 O24 Cu2 130(3) . . ?
C4 O25 Cu2 121(3) . . ?
W1 O26 W6 137.6(16) . . ?
C3 N1 C1 117(3) . . ?
C3 N1 C2 125(3) . . ?
C1 N1 C2 118(3) . . ?
C4 N2 C7 119(4) . . ?
C4 N2 C6 119(4) . . ?
C7 N2 C6 122(4) . . ?
C8 N3 C9A 133(4) . . ?
C8 N3 C5 119(3) . . ?
C9A N3 C5 107(4) . . ?
C8 N3 C9B 109(4) . . ?
C9A N3 C9B 28(4) . . ?
C5 N3 C9B 131(4) . . ?
O23 C3 N1 118(3) . . ?
O25 C4 N2 121(4) . . ?
O24 C8 N3 125(4) . . ?

loop_
_geom_bond_atom_site_label_1
_geom_bond_atom_site_label_2
_geom_bond_distance
_geom_bond_site_symmetry_2
_geom_bond_publ_flag
W1 O15 1.68(2) . ?
W1 O26 1.89(3) . ?
W1 O9 1.91(2) . ?
W1 O11 1.91(2) . ?
W1 O8B 1.92(4) . ?
W1 O8A 1.95(4) . ?
W1 O14 2.30(3) 7_454 ?
W1 O13 2.33(3) . ?
W2 O7 1.63(2) . ?
W2 O19B 1.78(5) . ?
W2 O5B 1.84(3) . ?
W2 O9 1.88(2) 7_454 ?
W2 O3A 1.91(4) . ?
W2 O19A 1.96(4) . ?
W2 O3B 2.00(3) . ?
W2 O5A 2.06(4) . ?
W2 O12 2.27(3) . ?
W2 O13 2.39(3) 7_454 ?
W3 O21 1.640(19) . ?
W3 O17A 1.78(3) . ?
W3 O16A 1.78(4) . ?
W3 O10 1.87(3) . ?
W3 O19B 1.87(5) . ?
W3 O17B 2.03(4) . ?
W3 O16B 2.04(4) . ?
W3 O19A 2.09(4) . ?
W3 O18 2.37(3) 7_454 ?
W3 O12 2.38(3) . ?
W4 O2 1.68(2) . ?
W4 O8A 1.68(4) . ?
W4 O3A 1.76(4) . ?
W4 O4A 1.80(4) . ?
W4 O10 1.89(3) . ?
W4 O4B 1.95(4) . ?
W4 O3B 2.03(4) . ?
W4 O8B 2.09(4) . ?
W4 O12 2.29(3) . ?
W4 O14 2.43(3) 7_454 ?
W5 O6 1.68(2) . ?
W5 O20A 1.84(4) . ?
W5 O5B 1.87(3) 7_454 ?
W5 O11 1.89(2) . ?
W5 O16A 1.92(4) . ?
W5 O5A 1.97(4) 7_454 ?
W5 O16B 2.03(4) . ?
W5 O20B 2.04(4) . ?
W5 O18 2.27(4) 7_454 ?
W5 O13 2.39(3) . ?
W6 O1 1.66(2) . ?
W6 O20A 1.81(4) 7_454 ?
W6 O4A 1.89(4) . ?
W6 O26 1.90(3) . ?
W6 O17A 1.91(3) 7_454 ?
W6 O17B 2.02(4) 7_454 ?
W6 O20B 2.03(4) 7_454 ?
W6 O4B 2.04(4) . ?
W6 O18 2.36(4) . ?
W6 O14 2.44(3) 7_454 ?
Ge1 O14 1.66(3) . ?
Ge1 O14 1.66(3) 7_454 ?
Ge1 O13 1.69(3) . ?
Ge1 O13 1.69(3) 7_454 ?
Ge1 O18 1.76(4) 7_454 ?
Ge1 O18 1.76(4) . ?
Ge1 O12 1.80(3) . ?
Ge1 O12 1.80(3) 7_454 ?
Cu2 O24 1.90(2) . ?
Cu2 O25 1.96(2) . ?
Cu2 O22 1.98(2) . ?
Cu2 O23 2.00(2) . ?
Cu2 O21 2.44(2) 6 ?
O3A O12 1.81(5) . ?
O5A Mo5 1.97(4) 7_454 ?
O5A W5 1.97(4) 7_454 ?
O5B Mo5 1.87(3) 7_454 ?
O5B W5 1.87(3) 7_454 ?
O9 Mo2 1.88(2) 7_454 ?
O9 W2 1.88(2) 7_454 ?
O13 Mo2 2.39(3) 7_454 ?
O13 W2 2.39(3) 7_454 ?
O14 Mo1 2.30(3) 7_454 ?
O14 W1 2.30(3) 7_454 ?
O14 Mo4 2.43(3) 7_454 ?
O14 W4 2.43(3) 7_454 ?
O14 Mo6 2.44(3) 7_454 ?
O14 W6 2.44(3) 7_454 ?
O17A Mo6 1.91(3) 7_454 ?
O17A W6 1.91(3) 7_454 ?
O17B Mo6 2.02(4) 7_454 ?
O17B W6 2.02(4) 7_454 ?
O18 Mo5 2.27(4) 7_454 ?
O18 W5 2.27(4) 7_454 ?
O18 W3 2.37(3) 7_454 ?
O18 Mo3 2.37(3) 7_454 ?
O20A Mo6 1.81(4) 7_454 ?
O20A W6 1.81(4) 7_454 ?
O20B Mo6 2.03(4) 7_454 ?
O20B W6 2.03(4) 7_454 ?
O21 Cu2 2.44(2) 6_556 ?
O23 C3 1.25(4) . ?
O24 C8 1.27(4) . ?
O25 C4 1.30(4) . ?
N1 C3 1.31(4) . ?
N1 C1 1.45(5) . ?
N1 C2 1.48(5) . ?
N2 C4 1.32(5) . ?
N2 C7 1.50(5) . ?
N2 C6 1.55(6) . ?
N3 C8 1.32(5) . ?
N3 C9A 1.43(7) . ?
N3 C5 1.54(6) . ?
N3 C9B 1.64(9) . ?

loop_
_geom_torsion_atom_site_label_1
_geom_torsion_atom_site_label_2
_geom_torsion_atom_site_label_3
_geom_torsion_atom_site_label_4
_geom_torsion
_geom_torsion_site_symmetry_1
_geom_torsion_site_symmetry_2
_geom_torsion_site_symmetry_3
_geom_torsion_site_symmetry_4
_geom_torsion_publ_flag
O2 W4 O3A O12 -156.7(16) . . . . ?
O8A W4 O3A O12 32(3) . . . . ?
O4A W4 O3A O12 99(2) . . . . ?
O10 W4 O3A O12 -50.6(17) . . . . ?
O4B W4 O3A O12 112.8(19) . . . . ?
O3B W4 O3A O12 -130(5) . . . . ?
O8B W4 O3A O12 43(4) . . . . ?
O14 W4 O3A O12 42.1(16) 7_454 . . . ?
O2 W4 O3A W2 -119(4) . . . . ?
O8A W4 O3A W2 70(5) . . . . ?
O4A W4 O3A W2 136(5) . . . . ?
O10 W4 O3A W2 -13(4) . . . . ?
O4B W4 O3A W2 150(5) . . . . ?
O3B W4 O3A W2 -93(6) . . . . ?
O8B W4 O3A W2 80(6) . . . . ?
O12 W4 O3A W2 37(4) . . . . ?
O14 W4 O3A W2 80(4) 7_454 . . . ?
O7 W2 O3A W4 117(4) . . . . ?
O19B W2 O3A W4 3(5) . . . . ?
O5B W2 O3A W4 -139(5) . . . . ?
O9 W2 O3A W4 -72(5) 7_454 . . . ?
O19A W2 O3A W4 26(5) . . . . ?
O3B W2 O3A W4 97(6) . . . . ?
O5A W2 O3A W4 -151(5) . . . . ?
O12 W2 O3A W4 -38(4) . . . . ?
O13 W2 O3A W4 -81(4) 7_454 . . . ?
O7 W2 O3A O12 155.7(17) . . . . ?
O19B W2 O3A O12 41(2) . . . . ?
O5B W2 O3A O12 -101.2(19) . . . . ?
O9 W2 O3A O12 -34(3) 7_454 . . . ?
O19A W2 O3A O12 64.5(18) . . . . ?
O3B W2 O3A O12 135(4) . . . . ?
O5A W2 O3A O12 -112.9(18) . . . . ?
O13 W2 O3A O12 -42.9(16) 7_454 . . . ?
O7 W2 O3B W4 166(2) . . . . ?
O19B W2 O3B W4 54(2) . . . . ?
O5B W2 O3B W4 -85(2) . . . . ?
O9 W2 O3B W4 -3(6) 7_454 . . . ?
O3A W2 O3B W4 -32(3) . . . . ?
O19A W2 O3B W4 77(2) . . . . ?
O5A W2 O3B W4 -101(2) . . . . ?
O12 W2 O3B W4 3.8(16) . . . . ?
O13 W2 O3B W4 -30(2) 7_454 . . . ?
O2 W4 O3B W2 -168(2) . . . . ?
O8A W4 O3B W2 3(5) . . . . ?
O3A W4 O3B W2 36(3) . . . . ?
O4A W4 O3B W2 82(2) . . . . ?
O10 W4 O3B W2 -64(2) . . . . ?
O4B W4 O3B W2 100(2) . . . . ?
O8B W4 O3B W2 5(15) . . . . ?
O12 W4 O3B W2 -3.8(16) . . . . ?
O14 W4 O3B W2 28(2) 7_454 . . . ?
O2 W4 O4A W6 125(5) . . . . ?
O8A W4 O4A W6 15(5) . . . . ?
O3A W4 O4A W6 -126(6) . . . . ?
O10 W4 O4A W6 -62(6) . . . . ?
O4B W4 O4A W6 96(7) . . . . ?
O3B W4 O4A W6 -144(5) . . . . ?
O8B W4 O4A W6 30(5) . . . . ?
O12 W4 O4A W6 -76(5) . . . . ?
O14 W4 O4A W6 -31(4) 7_454 . . . ?
O1 W6 O4A W4 -125(5) . . . . ?
O20A W6 O4A W4 126(6) 7_454 . . . ?
O26 W6 O4A W4 -23(5) . . . . ?
O17A W6 O4A W4 53(6) 7_454 . . . ?
O17B W6 O4A W4 79(7) 7_454 . . . ?
O20B W6 O4A W4 145(5) 7_454 . . . ?
O4B W6 O4A W4 -96(7) . . . . ?
O18 W6 O4A W4 76(5) . . . . ?
O14 W6 O4A W4 31(4) 7_454 . . . ?
O2 W4 O4B W6 171(2) . . . . ?
O8A W4 O4B W6 62(3) . . . . ?
O3A W4 O4B W6 -76(3) . . . . ?
O4A W4 O4B W6 -36(4) . . . . ?
O10 W4 O4B W6 12(7) . . . . ?
O3B W4 O4B W6 -96(2) . . . . ?
O8B W4 O4B W6 77(3) . . . . ?
O12 W4 O4B W6 -27(3) . . . . ?
O14 W4 O4B W6 9(2) 7_454 . . . ?
O1 W6 O4B W4 -171(2) . . . . ?
O20A W6 O4B W4 76(3) 7_454 . . . ?
O4A W6 O4B W4 36(4) . . . . ?
O26 W6 O4B W4 -70(2) . . . . ?
O17A W6 O4B W4 -13(5) 7_454 . . . ?
O17B W6 O4B W4 10(18) 7_454 . . . ?
O20B W6 O4B W4 97(3) 7_454 . . . ?
O18 W6 O4B W4 27(3) . . . . ?
O14 W6 O4B W4 -9(2) 7_454 . . . ?
O7 W2 O5A Mo5 -167(2) . . . 7_454 ?
O19B W2 O5A Mo5 -9(5) . . . 7_454 ?
O5B W2 O5A Mo5 39(4) . . . 7_454 ?
O9 W2 O5A Mo5 -68(2) 7_454 . . 7_454 ?
O3A W2 O5A Mo5 76(2) . . . 7_454 ?
O19A W2 O5A Mo5 -11(34) . . . 7_454 ?
O3B W2 O5A Mo5 98(2) . . . 7_454 ?
O12 W2 O5A Mo5 28(2) . . . 7_454 ?
O13 W2 O5A Mo5 -7.9(19) 7_454 . . 7_454 ?
O7 W2 O5A W5 -167(2) . . . 7_454 ?
O19B W2 O5A W5 -9(5) . . . 7_454 ?
O5B W2 O5A W5 39(4) . . . 7_454 ?
O9 W2 O5A W5 -68(2) 7_454 . . 7_454 ?
O3A W2 O5A W5 76(2) . . . 7_454 ?
O19A W2 O5A W5 -11(34) . . . 7_454 ?
O3B W2 O5A W5 98(2) . . . 7_454 ?
O12 W2 O5A W5 28(2) . . . 7_454 ?
O13 W2 O5A W5 -7.9(19) 7_454 . . 7_454 ?
O7 W2 O5B Mo5 -130(4) . . . 7_454 ?
O19B W2 O5B Mo5 48(5) . . . 7_454 ?
O9 W2 O5B Mo5 -29(4) 7_454 . . 7_454 ?
O3A W2 O5B Mo5 117(4) . . . 7_454 ?
O19A W2 O5B Mo5 72(6) . . . 7_454 ?
O3B W2 O5B Mo5 137(4) . . . 7_454 ?
O5A W2 O5B Mo5 -102(7) . . . 7_454 ?
O12 W2 O5B Mo5 68(4) . . . 7_454 ?
O13 W2 O5B Mo5 24(3) 7_454 . . 7_454 ?
O7 W2 O5B W5 -130(4) . . . 7_454 ?
O19B W2 O5B W5 48(5) . . . 7_454 ?
O9 W2 O5B W5 -29(4) 7_454 . . 7_454 ?
O3A W2 O5B W5 117(4) . . . 7_454 ?
O19A W2 O5B W5 72(6) . . . 7_454 ?
O3B W2 O5B W5 137(4) . . . 7_454 ?
O5A W2 O5B W5 -102(7) . . . 7_454 ?
O12 W2 O5B W5 68(4) . . . 7_454 ?
O13 W2 O5B W5 24(3) 7_454 . . 7_454 ?
O2 W4 O8A W1 -137(5) . . . . ?
O3A W4 O8A W1 34(7) . . . . ?
O4A W4 O8A W1 -26(5) . . . . ?
O10 W4 O8A W1 120(5) . . . . ?
O4B W4 O8A W1 -47(5) . . . . ?
O3B W4 O8A W1 52(8) . . . . ?
O8B W4 O8A W1 -127(11) . . . . ?
O12 W4 O8A W1 59(5) . . . . ?
O14 W4 O8A W1 22(4) 7_454 . . . ?
O15 W1 O8A W4 139(5) . . . . ?
O26 W1 O8A W4 38(5) . . . . ?
O9 W1 O8A W4 -40(7) . . . . ?
O11 W1 O8A W4 -121(5) . . . . ?
O8B W1 O8A W4 136(9) . . . . ?
O14 W1 O8A W4 -23(5) 7_454 . . . ?
O13 W1 O8A W4 -58(5) . . . . ?
O15 W1 O8B W4 165(2) . . . . ?
O26 W1 O8B W4 64(2) . . . . ?
O9 W1 O8B W4 -8(8) . . . . ?
O11 W1 O8B W4 -94(2) . . . . ?
O8A W1 O8B W4 -18(4) . . . . ?
O14 W1 O8B W4 1(2) 7_454 . . . ?
O13 W1 O8B W4 -32(3) . . . . ?
O2 W4 O8B W1 -163(2) . . . . ?
O8A W4 O8B W1 26(6) . . . . ?
O3A W4 O8B W1 -1(5) . . . . ?
O4A W4 O8B W1 -53(3) . . . . ?
O10 W4 O8B W1 93(2) . . . . ?
O4B W4 O8B W1 -72(3) . . . . ?
O3B W4 O8B W1 24(15) . . . . ?
O12 W4 O8B W1 32(3) . . . . ?
O14 W4 O8B W1 -1(2) 7_454 . . . ?
O15 W1 O9 Mo2 152(2) . . . 7_454 ?
O26 W1 O9 Mo2 -107(3) . . . 7_454 ?
O11 W1 O9 Mo2 52(2) . . . 7_454 ?
O8B W1 O9 Mo2 -34(7) . . . 7_454 ?
O8A W1 O9 Mo2 -28(4) . . . 7_454 ?
O14 W1 O9 Mo2 -43(2) 7_454 . . 7_454 ?
O13 W1 O9 Mo2 -8(2) . . . 7_454 ?
O15 W1 O9 W2 152(2) . . . 7_454 ?
O26 W1 O9 W2 -107(3) . . . 7_454 ?
O11 W1 O9 W2 52(2) . . . 7_454 ?
O8B W1 O9 W2 -34(7) . . . 7_454 ?
O8A W1 O9 W2 -28(4) . . . 7_454 ?
O14 W1 O9 W2 -43(2) 7_454 . . 7_454 ?
O13 W1 O9 W2 -8(2) . . . 7_454 ?
O21 W3 O10 W4 -151(3) . . . . ?
O17A W3 O10 W4 15(4) . . . . ?
O16A W3 O10 W4 98(3) . . . . ?
O19B W3 O10 W4 -40(3) . . . . ?
O17B W3 O10 W4 47(8) . . . . ?
O16B W3 O10 W4 115(3) . . . . ?
O19A W3 O10 W4 -62(3) . . . . ?
O18 W3 O10 W4 46(3) 7_454 . . . ?
O12 W3 O10 W4 4(2) . . . . ?
O2 W4 O10 W3 154(3) . . . . ?
O8A W4 O10 W3 -98(3) . . . . ?
O3A W4 O10 W3 39(3) . . . . ?
O4A W4 O10 W3 -20(5) . . . . ?
O4B W4 O10 W3 -48(7) . . . . ?
O3B W4 O10 W3 62(3) . . . . ?
O8B W4 O10 W3 -113(3) . . . . ?
O12 W4 O10 W3 -4(2) . . . . ?
O14 W4 O10 W3 -45(3) 7_454 . . . ?
O6 W5 O11 W1 154(2) . . . . ?
O20A W5 O11 W1 -22(4) . . . . ?
O5B W5 O11 W1 45(3) 7_454 . . . ?
O16A W5 O11 W1 -95(3) . . . . ?
O5A W5 O11 W1 64(3) 7_454 . . . ?
O16B W5 O11 W1 -114(3) . . . . ?
O20B W5 O11 W1 -50(7) . . . . ?
O18 W5 O11 W1 -43(2) 7_454 . . . ?
O13 W5 O11 W1 -6(2) . . . . ?
O15 W1 O11 W5 -149(2) . . . . ?
O26 W1 O11 W5 24(5) . . . . ?
O9 W1 O11 W5 -52(2) . . . . ?
O8B W1 O11 W5 114(3) . . . . ?
O8A W1 O11 W5 95(3) . . . . ?
O14 W1 O11 W5 41(2) 7_454 . . . ?
O13 W1 O11 W5 6(2) . . . . ?
O14 Ge1 O12 O3A -120(3) . . . . ?
O14 Ge1 O12 O3A 60(3) 7_454 . . . ?
O13 Ge1 O12 O3A 114(3) . . . . ?
O13 Ge1 O12 O3A -66(3) 7_454 . . . ?
O18 Ge1 O12 O3A 175(3) 7_454 . . . ?
O18 Ge1 O12 O3A -5(3) . . . . ?
O12 Ge1 O12 O3A -53(100) 7_454 . . . ?
O14 Ge1 O12 W2 -53(2) . . . . ?
O14 Ge1 O12 W2 127(2) 7_454 . . . ?
O13 Ge1 O12 W2 -178.7(17) . . . . ?
O13 Ge1 O12 W2 1.3(17) 7_454 . . . ?
O18 Ge1 O12 W2 -118(2) 7_454 . . . ?
O18 Ge1 O12 W2 62(2) . . . . ?
O12 Ge1 O12 W2 14(100) 7_454 . . . ?
O14 Ge1 O12 W4 -179.5(17) . . . . ?
O14 Ge1 O12 W4 0.5(17) 7_454 . . . ?
O13 Ge1 O12 W4 54(2) . . . . ?
O13 Ge1 O12 W4 -126(2) 7_454 . . . ?
O18 Ge1 O12 W4 115(2) 7_454 . . . ?
O18 Ge1 O12 W4 -65(2) . . . . ?
O12 Ge1 O12 W4 -113(100) 7_454 . . . ?
O14 Ge1 O12 W3 64(2) . . . . ?
O14 Ge1 O12 W3 -116(2) 7_454 . . . ?
O13 Ge1 O12 W3 -62(2) . . . . ?
O13 Ge1 O12 W3 118(2) 7_454 . . . ?
O18 Ge1 O12 W3 -1.4(17) 7_454 . . . ?
O18 Ge1 O12 W3 178.6(17) . . . . ?
O12 Ge1 O12 W3 131(100) 7_454 . . . ?
W4 O3A O12 Ge1 -97(3) . . . . ?
W2 O3A O12 Ge1 102(3) . . . . ?
W4 O3A O12 W2 160.7(19) . . . . ?
W2 O3A O12 W4 -160.7(19) . . . . ?
W4 O3A O12 W3 78.7(19) . . . . ?
W2 O3A O12 W3 -82.0(17) . . . . ?
O7 W2 O12 Ge1 174(2) . . . . ?
O19B W2 O12 Ge1 113(3) . . . . ?
O5B W2 O12 Ge1 -51(2) . . . . ?
O9 W2 O12 Ge1 40.5(19) 7_454 . . . ?
O3A W2 O12 Ge1 -120(3) . . . . ?
O19A W2 O12 Ge1 131(2) . . . . ?
O3B W2 O12 Ge1 -138(2) . . . . ?
O5A W2 O12 Ge1 -47(2) . . . . ?
O13 W2 O12 Ge1 -1.1(15) 7_454 . . . ?
O7 W2 O12 O3A -66(4) . . . . ?
O19B W2 O12 O3A -127(3) . . . . ?
O5B W2 O12 O3A 69.6(19) . . . . ?
O9 W2 O12 O3A 160.6(17) 7_454 . . . ?
O19A W2 O12 O3A -109(2) . . . . ?
O3B W2 O12 O3A -17.8(17) . . . . ?
O5A W2 O12 O3A 73(2) . . . . ?
O13 W2 O12 O3A 119(2) 7_454 . . . ?
O7 W2 O12 W4 -51(4) . . . . ?
O19B W2 O12 W4 -112(2) . . . . ?
O5B W2 O12 W4 84.4(14) . . . . ?
O9 W2 O12 W4 175.5(11) 7_454 . . . ?
O3A W2 O12 W4 14.8(15) . . . . ?
O19A W2 O12 W4 -94.0(15) . . . . ?
O3B W2 O12 W4 -3.0(13) . . . . ?
O5A W2 O12 W4 87.8(15) . . . . ?
O13 W2 O12 W4 133.8(19) 7_454 . . . ?
O7 W2 O12 W3 50(4) . . . . ?
O19B W2 O12 W3 -11.4(19) . . . . ?
O5B W2 O12 W3 -175.3(14) . . . . ?
O9 W2 O12 W3 -84.2(11) 7_454 . . . ?
O3A W2 O12 W3 115(2) . . . . ?
O19A W2 O12 W3 6.4(13) . . . . ?
O3B W2 O12 W3 97.4(15) . . . . ?
O5A W2 O12 W3 -171.9(13) . . . . ?
O13 W2 O12 W3 -125.9(18) 7_454 . . . ?
O2 W4 O12 Ge1 178(2) . . . . ?
O8A W4 O12 Ge1 -39(2) . . . . ?
O3A W4 O12 Ge1 119(3) . . . . ?
O4A W4 O12 Ge1 49(2) . . . . ?
O10 W4 O12 Ge1 -122(2) . . . . ?
O4B W4 O12 Ge1 46(2) . . . . ?
O3B W4 O12 Ge1 138(2) . . . . ?
O8B W4 O12 Ge1 -41(2) . . . . ?
O14 W4 O12 Ge1 -0.4(14) 7_454 . . . ?
O2 W4 O12 O3A 59(3) . . . . ?
O8A W4 O12 O3A -159(2) . . . . ?
O4A W4 O12 O3A -70(2) . . . . ?
O10 W4 O12 O3A 119(2) . . . . ?
O4B W4 O12 O3A -73(2) . . . . ?
O3B W4 O12 O3A 18.8(18) . . . . ?
O8B W4 O12 O3A -160(2) . . . . ?
O14 W4 O12 O3A -120(2) 7_454 . . . ?
O2 W4 O12 W2 43(3) . . . . ?
O8A W4 O12 W2 -174.4(16) . . . . ?
O3A W4 O12 W2 -15.9(16) . . . . ?
O4A W4 O12 W2 -85.9(16) . . . . ?
O10 W4 O12 W2 102.7(16) . . . . ?
O4B W4 O12 W2 -89.1(15) . . . . ?
O3B W4 O12 W2 2.9(12) . . . . ?
O8B W4 O12 W2 -176.1(14) . . . . ?
O14 W4 O12 W2 -135.6(19) 7_454 . . . ?
O2 W4 O12 W3 -57(3) . . . . ?
O8A W4 O12 W3 85.1(15) . . . . ?
O3A W4 O12 W3 -116(2) . . . . ?
O4A W4 O12 W3 173.6(16) . . . . ?
O10 W4 O12 W3 2.2(12) . . . . ?
O4B W4 O12 W3 170.4(13) . . . . ?
O3B W4 O12 W3 -97.6(15) . . . . ?
O8B W4 O12 W3 83.4(15) . . . . ?
O14 W4 O12 W3 123.9(17) 7_454 . . . ?
O21 W3 O12 Ge1 -175.9(17) . . . . ?
O17A W3 O12 Ge1 -48.2(18) . . . . ?
O16A W3 O12 Ge1 47(2) . . . . ?
O10 W3 O12 Ge1 126(2) . . . . ?
O19B W3 O12 Ge1 -118(3) . . . . ?
O17B W3 O12 Ge1 -44(2) . . . . ?
O16B W3 O12 Ge1 43(2) . . . . ?
O19A W3 O12 Ge1 -135(2) . . . . ?
O18 W3 O12 Ge1 1.3(15) 7_454 . . . ?
O21 W3 O12 O3A 7(4) . . . . ?
O17A W3 O12 O3A 135(2) . . . . ?
O16A W3 O12 O3A -130(2) . . . . ?
O10 W3 O12 O3A -51(2) . . . . ?
O19B W3 O12 O3A 66(3) . . . . ?
O17B W3 O12 O3A 139(2) . . . . ?
O16B W3 O12 O3A -133(2) . . . . ?
O19A W3 O12 O3A 48(2) . . . . ?
O18 W3 O12 O3A -176(3) 7_454 . . . ?
O21 W3 O12 W2 -47(3) . . . . ?
O17A W3 O12 W2 80.7(15) . . . . ?
O16A W3 O12 W2 176.0(17) . . . . ?
O10 W3 O12 W2 -105.3(16) . . . . ?
O19B W3 O12 W2 11.3(19) . . . . ?
O17B W3 O12 W2 84.9(15) . . . . ?
O16B W3 O12 W2 172.4(14) . . . . ?
O19A W3 O12 W2 -6.1(12) . . . . ?
O18 W3 O12 W2 130.1(18) 7_454 . . . ?
O21 W3 O12 W4 56(3) . . . . ?
O17A W3 O12 W4 -176.3(15) . . . . ?
O16A W3 O12 W4 -81.0(16) . . . . ?
O10 W3 O12 W4 -2.3(12) . . . . ?
O19B W3 O12 W4 114(2) . . . . ?
O17B W3 O12 W4 -172.1(13) . . . . ?
O16B W3 O12 W4 -84.6(16) . . . . ?
O19A W3 O12 W4 96.9(15) . . . . ?
O18 W3 O12 W4 -126.8(18) 7_454 . . . ?
O14 Ge1 O13 W1 -179.8(17) . . . . ?
O14 Ge1 O13 W1 0.2(17) 7_454 . . . ?
O13 Ge1 O13 W1 31(68) 7_454 . . . ?
O18 Ge1 O13 W1 -121(2) 7_454 . . . ?
O18 Ge1 O13 W1 59(2) . . . . ?
O12 Ge1 O13 W1 -57(2) . . . . ?
O12 Ge1 O13 W1 123(2) 7_454 . . . ?
O14 Ge1 O13 Mo2 58(2) . . . 7_454 ?
O14 Ge1 O13 Mo2 -122(2) 7_454 . . 7_454 ?
O13 Ge1 O13 Mo2 -91(68) 7_454 . . 7_454 ?
O18 Ge1 O13 Mo2 117(2) 7_454 . . 7_454 ?
O18 Ge1 O13 Mo2 -63(2) . . . 7_454 ?
O12 Ge1 O13 Mo2 -178.8(16) . . . 7_454 ?
O12 Ge1 O13 Mo2 1.2(16) 7_454 . . 7_454 ?
O14 Ge1 O13 W2 58(2) . . . 7_454 ?
O14 Ge1 O13 W2 -122(2) 7_454 . . 7_454 ?
O13 Ge1 O13 W2 -91(68) 7_454 . . 7_454 ?
O18 Ge1 O13 W2 117(2) 7_454 . . 7_454 ?
O18 Ge1 O13 W2 -63(2) . . . 7_454 ?
O12 Ge1 O13 W2 -178.8(16) . . . 7_454 ?
O12 Ge1 O13 W2 1.2(16) 7_454 . . 7_454 ?
O14 Ge1 O13 W5 -58(2) . . . . ?
O14 Ge1 O13 W5 122(2) 7_454 . . . ?
O13 Ge1 O13 W5 153(68) 7_454 . . . ?
O18 Ge1 O13 W5 0.9(16) 7_454 . . . ?
O18 Ge1 O13 W5 -179.1(16) . . . . ?
O12 Ge1 O13 W5 65(2) . . . . ?
O12 Ge1 O13 W5 -115(2) 7_454 . . . ?
O15 W1 O13 Ge1 -173.6(18) . . . . ?
O26 W1 O13 Ge1 -45(2) . . . . ?
O9 W1 O13 Ge1 -128(2) . . . . ?
O11 W1 O13 Ge1 128(2) . . . . ?
O8B W1 O13 Ge1 46(2) . . . . ?
O8A W1 O13 Ge1 41(2) . . . . ?
O14 W1 O13 Ge1 -0.2(16) 7_454 . . . ?
O15 W1 O13 Mo2 -42(3) . . . 7_454 ?
O26 W1 O13 Mo2 86.5(13) . . . 7_454 ?
O9 W1 O13 Mo2 3.9(10) . . . 7_454 ?
O11 W1 O13 Mo2 -100.2(15) . . . 7_454 ?
O8B W1 O13 Mo2 177.4(15) . . . 7_454 ?
O8A W1 O13 Mo2 172.6(15) . . . 7_454 ?
O14 W1 O13 Mo2 131.7(19) 7_454 . . 7_454 ?
O15 W1 O13 W2 -42(3) . . . 7_454 ?
O26 W1 O13 W2 86.5(13) . . . 7_454 ?
O9 W1 O13 W2 3.9(10) . . . 7_454 ?
O11 W1 O13 W2 -100.2(15) . . . 7_454 ?
O8B W1 O13 W2 177.4(15) . . . 7_454 ?
O8A W1 O13 W2 172.6(15) . . . 7_454 ?
O14 W1 O13 W2 131.7(19) 7_454 . . 7_454 ?
O15 W1 O13 W5 55(3) . . . . ?
O26 W1 O13 W5 -176.6(12) . . . . ?
O9 W1 O13 W5 100.7(14) . . . . ?
O11 W1 O13 W5 -3.4(11) . . . . ?
O8B W1 O13 W5 -85.7(16) . . . . ?
O8A W1 O13 W5 -90.6(14) . . . . ?
O14 W1 O13 W5 -131.4(19) 7_454 . . . ?
O6 W5 O13 Ge1 178.8(19) . . . . ?
O20A W5 O13 Ge1 42(2) . . . . ?
O5B W5 O13 Ge1 118(2) 7_454 . . . ?
O11 W5 O13 Ge1 -130(2) . . . . ?
O16A W5 O13 Ge1 -49(2) . . . . ?
O5A W5 O13 Ge1 134(2) 7_454 . . . ?
O16B W5 O13 Ge1 -46(2) . . . . ?
O20B W5 O13 Ge1 41(2) . . . . ?
O18 W5 O13 Ge1 -0.8(16) 7_454 . . . ?
O6 W5 O13 W1 -48(3) . . . . ?
O20A W5 O13 W1 174.9(15) . . . . ?
O5B W5 O13 W1 -109.1(18) 7_454 . . . ?
O11 W5 O13 W1 3.4(11) . . . . ?
O16A W5 O13 W1 84.3(16) . . . . ?
O5A W5 O13 W1 -92.8(16) 7_454 . . . ?
O16B W5 O13 W1 87.1(16) . . . . ?
O20B W5 O13 W1 174.0(13) . . . . ?
O18 W5 O13 W1 132.4(19) 7_454 . . . ?
O6 W5 O13 Mo2 51(3) . . . 7_454 ?
O20A W5 O13 Mo2 -86.5(14) . . . 7_454 ?
O5B W5 O13 Mo2 -10.5(14) 7_454 . . 7_454 ?
O11 W5 O13 Mo2 102.0(15) . . . 7_454 ?
O16A W5 O13 Mo2 -177.1(16) . . . 7_454 ?
O5A W5 O13 Mo2 5.7(14) 7_454 . . 7_454 ?
O16B W5 O13 Mo2 -174.3(14) . . . 7_454 ?
O20B W5 O13 Mo2 -87.4(15) . . . 7_454 ?
O18 W5 O13 Mo2 -129.0(19) 7_454 . . 7_454 ?
O6 W5 O13 W2 51(3) . . . 7_454 ?
O20A W5 O13 W2 -86.5(14) . . . 7_454 ?
O5B W5 O13 W2 -10.5(14) 7_454 . . 7_454 ?
O11 W5 O13 W2 102.0(15) . . . 7_454 ?
O16A W5 O13 W2 -177.1(16) . . . 7_454 ?
O5A W5 O13 W2 5.7(14) 7_454 . . 7_454 ?
O16B W5 O13 W2 -174.3(14) . . . 7_454 ?
O20B W5 O13 W2 -87.4(15) . . . 7_454 ?
O18 W5 O13 W2 -129.0(19) 7_454 . . 7_454 ?
O14 Ge1 O14 Mo1 -33(26) 7_454 . . 7_454 ?
O13 Ge1 O14 Mo1 -179.8(18) . . . 7_454 ?
O13 Ge1 O14 Mo1 0.2(18) 7_454 . . 7_454 ?
O18 Ge1 O14 Mo1 123(2) 7_454 . . 7_454 ?
O18 Ge1 O14 Mo1 -57(2) . . . 7_454 ?
O12 Ge1 O14 Mo1 56(2) . . . 7_454 ?
O12 Ge1 O14 Mo1 -124(2) 7_454 . . 7_454 ?
O14 Ge1 O14 W1 -33(26) 7_454 . . 7_454 ?
O13 Ge1 O14 W1 -179.8(18) . . . 7_454 ?
O13 Ge1 O14 W1 0.2(18) 7_454 . . 7_454 ?
O18 Ge1 O14 W1 123(2) 7_454 . . 7_454 ?
O18 Ge1 O14 W1 -57(2) . . . 7_454 ?
O12 Ge1 O14 W1 56(2) . . . 7_454 ?
O12 Ge1 O14 W1 -124(2) 7_454 . . 7_454 ?
O14 Ge1 O14 Mo4 91(26) 7_454 . . 7_454 ?
O13 Ge1 O14 Mo4 -56(2) . . . 7_454 ?
O13 Ge1 O14 Mo4 124(2) 7_454 . . 7_454 ?
O18 Ge1 O14 Mo4 -113(2) 7_454 . . 7_454 ?
O18 Ge1 O14 Mo4 67(2) . . . 7_454 ?
O12 Ge1 O14 Mo4 -179.5(16) . . . 7_454 ?
O12 Ge1 O14 Mo4 0.5(16) 7_454 . . 7_454 ?
O14 Ge1 O14 W4 91(26) 7_454 . . 7_454 ?
O13 Ge1 O14 W4 -56(2) . . . 7_454 ?
O13 Ge1 O14 W4 124(2) 7_454 . . 7_454 ?
O18 Ge1 O14 W4 -113(2) 7_454 . . 7_454 ?
O18 Ge1 O14 W4 67(2) . . . 7_454 ?
O12 Ge1 O14 W4 -179.5(16) . . . 7_454 ?
O12 Ge1 O14 W4 0.5(16) 7_454 . . 7_454 ?
O14 Ge1 O14 Mo6 -156(26) 7_454 . . 7_454 ?
O13 Ge1 O14 Mo6 57(2) . . . 7_454 ?
O13 Ge1 O14 Mo6 -123(2) 7_454 . . 7_454 ?
O18 Ge1 O14 Mo6 0.1(16) 7_454 . . 7_454 ?
O18 Ge1 O14 Mo6 -179.9(16) . . . 7_454 ?
O12 Ge1 O14 Mo6 -67(2) . . . 7_454 ?
O12 Ge1 O14 Mo6 113(2) 7_454 . . 7_454 ?
O14 Ge1 O14 W6 -156(26) 7_454 . . 7_454 ?
O13 Ge1 O14 W6 57(2) . . . 7_454 ?
O13 Ge1 O14 W6 -123(2) 7_454 . . 7_454 ?
O18 Ge1 O14 W6 0.1(16) 7_454 . . 7_454 ?
O18 Ge1 O14 W6 -179.9(16) . . . 7_454 ?
O12 Ge1 O14 W6 -67(2) . . . 7_454 ?
O12 Ge1 O14 W6 113(2) 7_454 . . 7_454 ?
O21 W3 O16A W5 123(4) . . . . ?
O17A W3 O16A W5 8(5) . . . . ?
O10 W3 O16A W5 -137(5) . . . . ?
O19B W3 O16A W5 -60(6) . . . . ?
O17B W3 O16A W5 32(5) . . . . ?
O16B W3 O16A W5 93(7) . . . . ?
O19A W3 O16A W5 -82(6) . . . . ?
O18 W3 O16A W5 -31(4) 7_454 . . . ?
O12 W3 O16A W5 -78(5) . . . . ?
O6 W5 O16A W3 -123(4) . . . . ?
O20A W5 O16A W3 -9(5) . . . . ?
O5B W5 O16A W3 59(6) 7_454 . . . ?
O11 W5 O16A W3 139(5) . . . . ?
O5A W5 O16A W3 83(6) 7_454 . . . ?
O16B W5 O16A W3 -97(7) . . . . ?
O20B W5 O16A W3 -32(5) . . . . ?
O18 W5 O16A W3 32(4) 7_454 . . . ?
O13 W5 O16A W3 76(5) . . . . ?
O6 W5 O16B W3 -169(2) . . . . ?
O20A W5 O16B W3 -57(2) . . . . ?
O5B W5 O16B W3 -12(6) 7_454 . . . ?
O11 W5 O16B W3 89(2) . . . . ?
O16A W5 O16B W3 35(4) . . . . ?
O5A W5 O16B W3 28(47) 7_454 . . . ?
O20B W5 O16B W3 -79(2) . . . . ?
O18 W5 O16B W3 -7(2) 7_454 . . . ?
O13 W5 O16B W3 28(3) . . . . ?
O21 W3 O16B W5 169(2) . . . . ?
O17A W3 O16B W5 58(3) . . . . ?
O16A W3 O16B W5 -38(4) . . . . ?
O10 W3 O16B W5 -88(2) . . . . ?
O19B W3 O16B W5 8(6) . . . . ?
O17B W3 O16B W5 79(2) . . . . ?
O19A W3 O16B W5 1(34) . . . . ?
O18 W3 O16B W5 7(2) 7_454 . . . ?
O12 W3 O16B W5 -29(3) . . . . ?
O21 W3 O17A Mo6 -122(4) . . . 7_454 ?
O16A W3 O17A Mo6 -6(4) . . . 7_454 ?
O10 W3 O17A Mo6 72(5) . . . 7_454 ?
O19B W3 O17A Mo6 132(4) . . . 7_454 ?
O17B W3 O17A Mo6 -89(5) . . . 7_454 ?
O16B W3 O17A Mo6 -28(4) . . . 7_454 ?
O19A W3 O17A Mo6 149(4) . . . 7_454 ?
O18 W3 O17A Mo6 33(3) 7_454 . . 7_454 ?
O12 W3 O17A Mo6 81(4) . . . 7_454 ?
O21 W3 O17A W6 -122(4) . . . 7_454 ?
O16A W3 O17A W6 -6(4) . . . 7_454 ?
O10 W3 O17A W6 72(5) . . . 7_454 ?
O19B W3 O17A W6 132(4) . . . 7_454 ?
O17B W3 O17A W6 -89(5) . . . 7_454 ?
O16B W3 O17A W6 -28(4) . . . 7_454 ?
O19A W3 O17A W6 149(4) . . . 7_454 ?
O18 W3 O17A W6 33(3) 7_454 . . 7_454 ?
O12 W3 O17A W6 81(4) . . . 7_454 ?
O21 W3 O17B Mo6 -173(2) . . . 7_454 ?
O17A W3 O17B Mo6 38(3) . . . 7_454 ?
O16A W3 O17B Mo6 -60(2) . . . 7_454 ?
O10 W3 O17B Mo6 -11(8) . . . 7_454 ?
O19B W3 O17B Mo6 76(2) . . . 7_454 ?
O16B W3 O17B Mo6 -80(2) . . . 7_454 ?
O19A W3 O17B Mo6 97(2) . . . 7_454 ?
O18 W3 O17B Mo6 -10.3(18) 7_454 . . 7_454 ?
O12 W3 O17B Mo6 28(2) . . . 7_454 ?
O21 W3 O17B W6 -173(2) . . . 7_454 ?
O17A W3 O17B W6 38(3) . . . 7_454 ?
O16A W3 O17B W6 -60(2) . . . 7_454 ?
O10 W3 O17B W6 -11(8) . . . 7_454 ?
O19B W3 O17B W6 76(2) . . . 7_454 ?
O16B W3 O17B W6 -80(2) . . . 7_454 ?
O19A W3 O17B W6 97(2) . . . 7_454 ?
O18 W3 O17B W6 -10.3(18) 7_454 . . 7_454 ?
O12 W3 O17B W6 28(2) . . . 7_454 ?
O14 Ge1 O18 Mo5 56(2) . . . 7_454 ?
O14 Ge1 O18 Mo5 -124(2) 7_454 . . 7_454 ?
O13 Ge1 O18 Mo5 -179.1(18) . . . 7_454 ?
O13 Ge1 O18 Mo5 0.9(18) 7_454 . . 7_454 ?
O18 Ge1 O18 Mo5 -98(100) 7_454 . . 7_454 ?
O12 Ge1 O18 Mo5 -60(2) . . . 7_454 ?
O12 Ge1 O18 Mo5 120(2) 7_454 . . 7_454 ?
O14 Ge1 O18 W5 56(2) . . . 7_454 ?
O14 Ge1 O18 W5 -124(2) 7_454 . . 7_454 ?
O13 Ge1 O18 W5 -179.1(18) . . . 7_454 ?
O13 Ge1 O18 W5 0.9(18) 7_454 . . 7_454 ?
O18 Ge1 O18 W5 -98(100) 7_454 . . 7_454 ?
O12 Ge1 O18 W5 -60(2) . . . 7_454 ?
O12 Ge1 O18 W5 120(2) 7_454 . . 7_454 ?
O14 Ge1 O18 W6 -179.9(17) . . . . ?
O14 Ge1 O18 W6 0.1(17) 7_454 . . . ?
O13 Ge1 O18 W6 -55(2) . . . . ?
O13 Ge1 O18 W6 125(2) 7_454 . . . ?
O18 Ge1 O18 W6 26(100) 7_454 . . . ?
O12 Ge1 O18 W6 64(2) . . . . ?
O12 Ge1 O18 W6 -116(2) 7_454 . . . ?
O14 Ge1 O18 W3 -66(2) . . . 7_454 ?
O14 Ge1 O18 W3 114(2) 7_454 . . 7_454 ?
O13 Ge1 O18 W3 59(2) . . . 7_454 ?
O13 Ge1 O18 W3 -121(2) 7_454 . . 7_454 ?
O18 Ge1 O18 W3 140(100) 7_454 . . 7_454 ?
O12 Ge1 O18 W3 178.5(17) . . . 7_454 ?
O12 Ge1 O18 W3 -1.5(17) 7_454 . . 7_454 ?
O14 Ge1 O18 Mo3 -66(2) . . . 7_454 ?
O14 Ge1 O18 Mo3 114(2) 7_454 . . 7_454 ?
O13 Ge1 O18 Mo3 59(2) . . . 7_454 ?
O13 Ge1 O18 Mo3 -121(2) 7_454 . . 7_454 ?
O18 Ge1 O18 Mo3 140(100) 7_454 . . 7_454 ?
O12 Ge1 O18 Mo3 178.5(17) . . . 7_454 ?
O12 Ge1 O18 Mo3 -1.5(17) 7_454 . . 7_454 ?
O1 W6 O18 Ge1 -180(2) . . . . ?
O20A W6 O18 Ge1 -123(3) 7_454 . . . ?
O4A W6 O18 Ge1 -49(2) . . . . ?
O26 W6 O18 Ge1 40(2) . . . . ?
O17A W6 O18 Ge1 111(2) 7_454 . . . ?
O17B W6 O18 Ge1 132(2) 7_454 . . . ?
O20B W6 O18 Ge1 -140(2) 7_454 . . . ?
O4B W6 O18 Ge1 -46(2) . . . . ?
O14 W6 O18 Ge1 -0.1(14) 7_454 . . . ?
O1 W6 O18 Mo5 -45(3) . . . 7_454 ?
O20A W6 O18 Mo5 11.7(15) 7_454 . . 7_454 ?
O4A W6 O18 Mo5 85.5(15) . . . 7_454 ?
O26 W6 O18 Mo5 174.8(12) . . . 7_454 ?
O17A W6 O18 Mo5 -114.0(19) 7_454 . . 7_454 ?
O17B W6 O18 Mo5 -93.2(16) 7_454 . . 7_454 ?
O20B W6 O18 Mo5 -5.2(14) 7_454 . . 7_454 ?
O4B W6 O18 Mo5 88.6(15) . . . 7_454 ?
O14 W6 O18 Mo5 134.5(18) 7_454 . . 7_454 ?
O1 W6 O18 W5 -45(3) . . . 7_454 ?
O20A W6 O18 W5 11.7(15) 7_454 . . 7_454 ?
O4A W6 O18 W5 85.5(15) . . . 7_454 ?
O26 W6 O18 W5 174.8(12) . . . 7_454 ?
O17A W6 O18 W5 -114.0(19) 7_454 . . 7_454 ?
O17B W6 O18 W5 -93.2(16) 7_454 . . 7_454 ?
O20B W6 O18 W5 -5.2(14) 7_454 . . 7_454 ?
O4B W6 O18 W5 88.6(15) . . . 7_454 ?
O14 W6 O18 W5 134.5(18) 7_454 . . 7_454 ?
O1 W6 O18 W3 55(3) . . . 7_454 ?
O20A W6 O18 W3 112(2) 7_454 . . 7_454 ?
O4A W6 O18 W3 -173.8(16) . . . 7_454 ?
O26 W6 O18 W3 -84.4(13) . . . 7_454 ?
O17A W6 O18 W3 -13.3(14) 7_454 . . 7_454 ?
O17B W6 O18 W3 7.5(14) 7_454 . . 7_454 ?
O20B W6 O18 W3 95.5(16) 7_454 . . 7_454 ?
O4B W6 O18 W3 -170.7(13) . . . 7_454 ?
O14 W6 O18 W3 -124.7(18) 7_454 . . 7_454 ?
O1 W6 O18 Mo3 55(3) . . . 7_454 ?
O20A W6 O18 Mo3 112(2) 7_454 . . 7_454 ?
O4A W6 O18 Mo3 -173.8(16) . . . 7_454 ?
O26 W6 O18 Mo3 -84.4(13) . . . 7_454 ?
O17A W6 O18 Mo3 -13.3(14) 7_454 . . 7_454 ?
O17B W6 O18 Mo3 7.5(14) 7_454 . . 7_454 ?
O20B W6 O18 Mo3 95.5(16) 7_454 . . 7_454 ?
O4B W6 O18 Mo3 -170.7(13) . . . 7_454 ?
O14 W6 O18 Mo3 -124.7(18) 7_454 . . 7_454 ?
O7 W2 O19A W3 -172(2) . . . . ?
O19B W2 O19A W3 30(4) . . . . ?
O5B W2 O19A W3 -13(5) . . . . ?
O9 W2 O19A W3 89(2) 7_454 . . . ?
O3A W2 O19A W3 -55(2) . . . . ?
O3B W2 O19A W3 -78(2) . . . . ?
O5A W2 O19A W3 32(34) . . . . ?
O12 W2 O19A W3 -8.3(17) . . . . ?
O13 W2 O19A W3 29(2) 7_454 . . . ?
O21 W3 O19A W2 170.0(19) . . . . ?
O17A W3 O19A W2 -79(2) . . . . ?
O16A W3 O19A W2 13(5) . . . . ?
O10 W3 O19A W2 67(2) . . . . ?
O19B W3 O19A W2 -30(4) . . . . ?
O17B W3 O19A W2 -100(2) . . . . ?
O16B W3 O19A W2 -22(34) . . . . ?
O18 W3 O19A W2 -28(2) 7_454 . . . ?
O12 W3 O19A W2 8.2(16) . . . . ?
O7 W2 O19B W3 -127(6) . . . . ?
O5B W2 O19B W3 56(7) . . . . ?
O9 W2 O19B W3 137(6) 7_454 . . . ?
O3A W2 O19B W3 -8(6) . . . . ?
O19A W2 O19B W3 -103(8) . . . . ?
O3B W2 O19B W3 -31(6) . . . . ?
O5A W2 O19B W3 77(8) . . . . ?
O12 W2 O19B W3 31(5) . . . . ?
O13 W2 O19B W3 76(6) 7_454 . . . ?
O21 W3 O19B W2 124(6) . . . . ?
O17A W3 O19B W2 -130(6) . . . . ?
O16A W3 O19B W2 -53(7) . . . . ?
O10 W3 O19B W2 20(6) . . . . ?
O17B W3 O19B W2 -146(6) . . . . ?
O16B W3 O19B W2 -77(8) . . . . ?
O19A W3 O19B W2 102(8) . . . . ?
O18 W3 O19B W2 -76(6) 7_454 . . . ?
O12 W3 O19B W2 -30(5) . . . . ?
O6 W5 O20A Mo6 125(5) . . . 7_454 ?
O5B W5 O20A Mo6 -131(5) 7_454 . . 7_454 ?
O11 W5 O20A Mo6 -59(6) . . . 7_454 ?
O16A W5 O20A Mo6 11(5) . . . 7_454 ?
O5A W5 O20A Mo6 -144(5) 7_454 . . 7_454 ?
O16B W5 O20A Mo6 34(5) . . . 7_454 ?
O20B W5 O20A Mo6 105(7) . . . 7_454 ?
O18 W5 O20A Mo6 -32(4) 7_454 . . 7_454 ?
O13 W5 O20A Mo6 -73(5) . . . 7_454 ?
O6 W5 O20A W6 125(5) . . . 7_454 ?
O5B W5 O20A W6 -131(5) 7_454 . . 7_454 ?
O11 W5 O20A W6 -59(6) . . . 7_454 ?
O16A W5 O20A W6 11(5) . . . 7_454 ?
O5A W5 O20A W6 -144(5) 7_454 . . 7_454 ?
O16B W5 O20A W6 34(5) . . . 7_454 ?
O20B W5 O20A W6 105(7) . . . 7_454 ?
O18 W5 O20A W6 -32(4) 7_454 . . 7_454 ?
O13 W5 O20A W6 -73(5) . . . 7_454 ?
O6 W5 O20B Mo6 171(2) . . . 7_454 ?
O20A W5 O20B Mo6 -28(3) . . . 7_454 ?
O5B W5 O20B Mo6 -81(2) 7_454 . . 7_454 ?
O11 W5 O20B Mo6 15(8) . . . 7_454 ?
O16A W5 O20B Mo6 58(2) . . . 7_454 ?
O5A W5 O20B Mo6 -99(2) 7_454 . . 7_454 ?
O16B W5 O20B Mo6 79(2) . . . 7_454 ?
O18 W5 O20B Mo6 6.8(18) 7_454 . . 7_454 ?
O13 W5 O20B Mo6 -26(2) . . . 7_454 ?
O6 W5 O20B W6 171(2) . . . 7_454 ?
O20A W5 O20B W6 -28(3) . . . 7_454 ?
O5B W5 O20B W6 -81(2) 7_454 . . 7_454 ?
O11 W5 O20B W6 15(8) . . . 7_454 ?
O16A W5 O20B W6 58(2) . . . 7_454 ?
O5A W5 O20B W6 -99(2) 7_454 . . 7_454 ?
O16B W5 O20B W6 79(2) . . . 7_454 ?
O18 W5 O20B W6 6.8(18) 7_454 . . 7_454 ?
O13 W5 O20B W6 -26(2) . . . 7_454 ?
O17A W3 O21 Cu2 -172(2) . . . 6_556 ?
O16A W3 O21 Cu2 83(3) . . . 6_556 ?
O10 W3 O21 Cu2 0(3) . . . 6_556 ?
O19B W3 O21 Cu2 -95(3) . . . 6_556 ?
O17B W3 O21 Cu2 175(2) . . . 6_556 ?
O16B W3 O21 Cu2 94(2) . . . 6_556 ?
O19A W3 O21 Cu2 -87(2) . . . 6_556 ?
O18 W3 O21 Cu2 136(3) 7_454 . . 6_556 ?
O12 W3 O21 Cu2 -49(4) . . . 6_556 ?
O24 Cu2 O23 C3 62(11) . . . . ?
O25 Cu2 O23 C3 -36(3) . . . . ?
O22 Cu2 O23 C3 147(3) . . . . ?
O21 Cu2 O23 C3 -118(3) 6 . . . ?
O25 Cu2 O24 C8 -133(3) . . . . ?
O22 Cu2 O24 C8 45(3) . . . . ?
O23 Cu2 O24 C8 129(10) . . . . ?
O21 Cu2 O24 C8 -50(3) 6 . . . ?
O24 Cu2 O25 C4 -13(3) . . . . ?
O22 Cu2 O25 C4 -124(18) . . . . ?
O23 Cu2 O25 C4 161(3) . . . . ?
O21 Cu2 O25 C4 -108(3) 6 . . . ?
O15 W1 O26 W6 -161(2) . . . . ?
O9 W1 O26 W6 102(2) . . . . ?
O11 W1 O26 W6 25(5) . . . . ?
O8B W1 O26 W6 -64(3) . . . . ?
O8A W1 O26 W6 -45(2) . . . . ?
O14 W1 O26 W6 7(2) 7_454 . . . ?
O13 W1 O26 W6 41(2) . . . . ?
O1 W6 O26 W1 156(2) . . . . ?
O20A W6 O26 W1 -18(4) 7_454 . . . ?
O4A W6 O26 W1 43(3) . . . . ?
O17A W6 O26 W1 -93(2) 7_454 . . . ?
O17B W6 O26 W1 -112(2) 7_454 . . . ?
O20B W6 O26 W1 -41(8) 7_454 . . . ?
O4B W6 O26 W1 63(2) . . . . ?
O18 W6 O26 W1 -41(2) . . . . ?
O14 W6 O26 W1 -7(2) 7_454 . . . ?
Cu2 O23 C3 N1 -178(2) . . . . ?
C1 N1 C3 O23 177(3) . . . . ?
C2 N1 C3 O23 0(5) . . . . ?
Cu2 O25 C4 N2 160(3) . . . . ?
C7 N2 C4 O25 -3(5) . . . . ?
C6 N2 C4 O25 -178(3) . . . . ?
Cu2 O24 C8 N3 178(3) . . . . ?
C9A N3 C8 O24 -165(5) . . . . ?
C5 N3 C8 O24 7(6) . . . . ?
C9B N3 C8 O24 177(5) . . . . ?
